data_4086799
loop_
_publ_author_name
'Fischer, Reinald'
'G\"orls, Helmar'
'Westerhausen, Matthias'

_publ_section_title
;
 Reactivity Studies of [(thf)2Mg{\m-C(CH3)2C2H4C(CH3)2}]2: Scrambling
 Reactions and Diverse Reactions with Dichlorophenylphosphane
;
_journal_issue 22
_journal_name_full Organometallics
_journal_page_first 3861
_journal_paper_doi 10.1021/acs.organomet.6b00743
_journal_volume 35
_journal_year 2016
_chemical_absolute_configuration unk
_chemical_formula_moiety 'C29 H58 Mg2 O4'
_chemical_formula_sum 'C29 H58 Mg2 O4'
_chemical_formula_weight 519.37
_chemical_name_systematic
; 
 ? 
;
_space_group_IT_number 4
_symmetry_cell_setting monoclinic
_symmetry_space_group_name_Hall 'P 2yb'
_symmetry_space_group_name_H-M 'P 1 21 1'
_atom_sites_solution_hydrogens geom
_atom_sites_solution_primary direct
_atom_sites_solution_secondary difmap
_audit_creation_method SHELXL-97
_cell_angle_alpha 90
_cell_angle_beta 93.810(1)
_cell_angle_gamma 90
_cell_formula_units_Z 4
_cell_length_a 14.8611(4)
_cell_length_b 13.4710(2)
_cell_length_c 15.9249(4)
_cell_measurement_reflns_used 42435
_cell_measurement_temperature 133(2)
_cell_measurement_theta_max 27.48
_cell_measurement_theta_min 1.82
_cell_volume 3181.02(13)
_computing_cell_refinement DENZO
_computing_data_collection COLLECT
_computing_data_reduction DENZO
_computing_molecular_graphics SHELXTL/PC
_computing_publication_material SHELXL-97
_computing_structure_refinement 'SHELXL-97 (Sheldrick, 2008)'
_computing_structure_solution 'SHELXS-97 (Sheldrick, 2008)'
_diffrn_ambient_temperature 133(2)
_diffrn_measured_fraction_theta_full 0.998
_diffrn_measured_fraction_theta_max 0.998
_diffrn_measurement_device_type KappaCCD
_diffrn_measurement_method 'phi- + omega-scan'
_diffrn_radiation_monochromator graphite
_diffrn_radiation_source 'fine-focus sealed tube'
_diffrn_radiation_type MoK\a
_diffrn_radiation_wavelength 0.71073
_diffrn_reflns_av_R_equivalents 0.0433
_diffrn_reflns_av_sigmaI/netI 0.0577
_diffrn_reflns_limit_h_max 19
_diffrn_reflns_limit_h_min -19
_diffrn_reflns_limit_k_max 17
_diffrn_reflns_limit_k_min -17
_diffrn_reflns_limit_l_max 20
_diffrn_reflns_limit_l_min -20
_diffrn_reflns_number 42435
_diffrn_reflns_theta_full 27.48
_diffrn_reflns_theta_max 27.48
_diffrn_reflns_theta_min 1.82
_exptl_absorpt_coefficient_mu 0.104
_exptl_absorpt_correction_T_max 0.7456
_exptl_absorpt_correction_T_min 0.6750
_exptl_absorpt_correction_type multi-scan
_exptl_absorpt_process_details 'SADABS, Bruker-AXS, 2002'
_exptl_crystal_colour colourless
_exptl_crystal_density_diffrn 1.084
_exptl_crystal_density_method 'not measured'
_exptl_crystal_description prism
_exptl_crystal_F_000 1152
_exptl_crystal_size_max 0.144
_exptl_crystal_size_mid 0.132
_exptl_crystal_size_min 0.122
_refine_diff_density_max 0.323
_refine_diff_density_min -0.224
_refine_diff_density_rms 0.048
_refine_ls_abs_structure_details 'Flack H D (1983), Acta Cryst. A39, 876-881'
_refine_ls_abs_structure_Flack 0.07(19)
_refine_ls_extinction_method none
_refine_ls_goodness_of_fit_ref 1.067
_refine_ls_hydrogen_treatment constr
_refine_ls_matrix_type full
_refine_ls_number_parameters 667
_refine_ls_number_reflns 14013
_refine_ls_number_restraints 1
_refine_ls_restrained_S_all 1.067
_refine_ls_R_factor_all 0.0766
_refine_ls_R_factor_gt 0.0536
_refine_ls_shift/su_max 0.000
_refine_ls_shift/su_mean 0.000
_refine_ls_structure_factor_coef Fsqd
_refine_ls_weighting_details 'calc w=1/[\s^2^(Fo^2^)+(0.0333P)^2^+1.7079P] where P=(Fo^2^+2Fc^2^)/3'
_refine_ls_weighting_scheme calc
_refine_ls_wR_factor_gt 0.1118
_refine_ls_wR_factor_ref 0.1240
_reflns_number_gt 11206
_reflns_number_total 14013
_reflns_threshold_expression >2sigma(I)
_cod_data_source_file om6b00743_si_001.cif
_cod_data_source_block FO6101
_cod_original_sg_symbol_H-M 'P 21'
_cod_database_code 4086799

loop_
_symmetry_equiv_pos_as_xyz
'x, y, z'
'-x, y+1/2, -z'

loop_
_atom_site_label
_atom_site_type_symbol
_atom_site_fract_x
_atom_site_fract_y
_atom_site_fract_z
_atom_site_U_iso_or_equiv
_atom_site_adp_type
_atom_site_occupancy
_atom_site_symmetry_multiplicity
_atom_site_calc_flag
_atom_site_refinement_flags
_atom_site_disorder_assembly
_atom_site_disorder_group
Mg1A Mg 0.92832(6) 0.45325(6) 0.56005(6) 0.0237(2) Uani 1 1 d . A .
Mg2A Mg 0.59348(6) 0.45713(6) 0.44776(6) 0.0239(2) Uani 1 1 d . A .
O1A O 0.96691(13) 0.44577(14) 0.43674(12) 0.0302(4) Uani 1 1 d . . .
O2A O 1.06504(12) 0.42821(14) 0.60110(13) 0.0299(4) Uani 1 1 d . . .
O3A O 0.53480(13) 0.43270(14) 0.56078(12) 0.0304(5) Uani 1 1 d . . .
O4A O 0.46451(12) 0.45766(15) 0.38547(12) 0.0328(5) Uani 1 1 d . . .
C1A C 0.91560(17) 0.6110(2) 0.57897(19) 0.0268(6) Uani 1 1 d . . .
H1AA H 0.9696 0.6327 0.6139 0.032 Uiso 1 1 calc R A .
H1AB H 0.9188 0.6430 0.5233 0.032 Uiso 1 1 calc R . .
C2A C 0.83360(17) 0.6541(2) 0.61881(18) 0.0317(6) Uani 1 1 d . A .
H2AA H 0.8363 0.7274 0.6153 0.038 Uiso 1 1 calc R . .
H2AB H 0.8369 0.6359 0.6792 0.038 Uiso 1 1 calc R . .
C3A C 0.74281(17) 0.6192(2) 0.57819(17) 0.0294(6) Uani 1 1 d . . .
H3AA H 0.7394 0.5461 0.5838 0.035 Uiso 1 1 calc R A .
H3AB H 0.6941 0.6481 0.6100 0.035 Uiso 1 1 calc R . .
C4A C 0.72505(19) 0.6458(2) 0.48608(18) 0.0312(6) Uani 1 1 d . A .
H4AA H 0.7720 0.6147 0.4535 0.037 Uiso 1 1 calc R . .
H4AB H 0.7301 0.7186 0.4797 0.037 Uiso 1 1 calc R . .
C5A C 0.63081(19) 0.6119(2) 0.44881(19) 0.0326(6) Uani 1 1 d . . .
H5AA H 0.6245 0.6354 0.3898 0.039 Uiso 1 1 calc R A .
H5AB H 0.5853 0.6480 0.4797 0.039 Uiso 1 1 calc R . .
C6A C 0.84847(18) 0.3267(2) 0.59870(18) 0.0269(6) Uani 1 1 d . . .
C7A C 0.75712(17) 0.3237(2) 0.54778(17) 0.0243(6) Uani 1 1 d . A .
H7AA H 0.7271 0.2604 0.5606 0.029 Uiso 1 1 calc R . .
H7AB H 0.7193 0.3780 0.5681 0.029 Uiso 1 1 calc R . .
C8A C 0.75819(18) 0.3329(2) 0.45215(17) 0.0273(6) Uani 1 1 d . . .
H8AA H 0.7956 0.2782 0.4318 0.033 Uiso 1 1 calc R A .
H8AB H 0.7887 0.3959 0.4394 0.033 Uiso 1 1 calc R . .
C9A C 0.66673(18) 0.3307(2) 0.40103(17) 0.0266(6) Uani 1 1 d . A .
C10A C 0.8946(2) 0.2260(2) 0.5895(2) 0.0377(8) Uani 1 1 d . A .
H10A H 0.8536 0.1729 0.6045 0.057 Uiso 1 1 calc R . .
H10B H 0.9496 0.2234 0.6269 0.057 Uiso 1 1 calc R . .
H10C H 0.9101 0.2172 0.5311 0.057 Uiso 1 1 calc R . .
C11A C 0.8288(2) 0.3378(2) 0.69128(19) 0.0372(7) Uani 1 1 d . A .
H11A H 0.7885 0.2843 0.7070 0.056 Uiso 1 1 calc R . .
H11B H 0.7998 0.4020 0.6998 0.056 Uiso 1 1 calc R . .
H11C H 0.8854 0.3341 0.7264 0.056 Uiso 1 1 calc R . .
C12A C 0.6290(2) 0.2253(2) 0.40262(19) 0.0327(7) Uani 1 1 d . . .
H12A H 0.6724 0.1791 0.3804 0.049 Uiso 1 1 calc R A .
H12B H 0.5721 0.2223 0.3678 0.049 Uiso 1 1 calc R . .
H12C H 0.6182 0.2070 0.4606 0.049 Uiso 1 1 calc R . .
C13A C 0.6852(2) 0.3536(2) 0.30919(19) 0.0363(7) Uani 1 1 d . . .
H13A H 0.7286 0.3056 0.2896 0.054 Uiso 1 1 calc R A .
H13B H 0.7099 0.4208 0.3055 0.054 Uiso 1 1 calc R . .
H13C H 0.6287 0.3491 0.2739 0.054 Uiso 1 1 calc R . .
C14A C 0.9963(9) 0.3518(11) 0.3961(11) 0.029(3) Uani 0.399(18) 1 d P A 1
H14A H 0.9446 0.3097 0.3762 0.034 Uiso 0.399(18) 1 calc PR A 1
H14B H 1.0388 0.3129 0.4335 0.034 Uiso 0.399(18) 1 calc PR A 1
C15A C 1.0426(11) 0.4006(12) 0.3233(10) 0.047(4) Uani 0.399(18) 1 d P A 1
H15A H 1.1005 0.4318 0.3431 0.057 Uiso 0.399(18) 1 calc PR A 1
H15B H 1.0536 0.3519 0.2786 0.057 Uiso 0.399(18) 1 calc PR A 1
C16A C 0.978(2) 0.4730(19) 0.2945(16) 0.085(8) Uani 0.399(18) 1 d P A 1
H16A H 0.9315 0.4427 0.2554 0.103 Uiso 0.399(18) 1 calc PR A 1
H16B H 1.0080 0.5271 0.2646 0.103 Uiso 0.399(18) 1 calc PR A 1
C14C C 1.0253(9) 0.3688(9) 0.4078(7) 0.038(2) Uani 0.601(18) 1 d P A 2
H14C H 1.0077 0.3033 0.4296 0.046 Uiso 0.601(18) 1 calc PR A 2
H14D H 1.0887 0.3821 0.4275 0.046 Uiso 0.601(18) 1 calc PR A 2
C15C C 1.0152(10) 0.3696(8) 0.3134(6) 0.059(3) Uani 0.601(18) 1 d P A 2
H15C H 0.9615 0.3316 0.2917 0.071 Uiso 0.601(18) 1 calc PR A 2
H15D H 1.0695 0.3434 0.2883 0.071 Uiso 0.601(18) 1 calc PR A 2
C16C C 1.0032(8) 0.4840(10) 0.2974(9) 0.035(2) Uani 0.601(18) 1 d P A 2
H16C H 1.0613 0.5198 0.3052 0.042 Uiso 0.601(18) 1 calc PR A 2
H16D H 0.9752 0.4978 0.2404 0.042 Uiso 0.601(18) 1 calc PR A 2
C17A C 0.9389(2) 0.5108(2) 0.36698(18) 0.0306(7) Uani 1 1 d . A .
H17A H 0.8723 0.5113 0.3581 0.037 Uiso 0.399(18) 1 calc PR A 1
H17B H 0.9598 0.5794 0.3788 0.037 Uiso 0.399(18) 1 calc PR A 1
H17X H 0.9456 0.5814 0.3835 0.037 Uiso 0.601(18) 1 calc PR A 2
H17Y H 0.8752 0.4983 0.3475 0.037 Uiso 0.601(18) 1 calc PR A 2
C18A C 1.13161(19) 0.5034(2) 0.5851(2) 0.0372(7) Uani 1 1 d . A .
H18A H 1.1323 0.5561 0.6285 0.045 Uiso 1 1 calc R . .
H18B H 1.1185 0.5341 0.5291 0.045 Uiso 1 1 calc R . .
C19A C 1.22018(19) 0.4494(2) 0.58850(19) 0.0355(7) Uani 1 1 d . . .
H19A H 1.2712 0.4947 0.6034 0.043 Uiso 1 1 calc R A .
H19B H 1.2300 0.4166 0.5342 0.043 Uiso 1 1 calc R . .
C20A C 1.20823(19) 0.3742(2) 0.65721(19) 0.0367(7) Uani 1 1 d . A .
H20A H 1.2182 0.4045 0.7137 0.044 Uiso 1 1 calc R . .
H20B H 1.2498 0.3172 0.6527 0.044 Uiso 1 1 calc R . .
C21A C 1.11050(19) 0.3427(2) 0.64001(19) 0.0317(7) Uani 1 1 d . A .
H21A H 1.1062 0.2848 0.6017 0.038 Uiso 1 1 calc R . .
H21B H 1.0834 0.3248 0.6931 0.038 Uiso 1 1 calc R . .
C22A C 0.5440(2) 0.4919(2) 0.63674(18) 0.0337(7) Uani 1 1 d . . .
H22A H 0.5266 0.5616 0.6249 0.040 Uiso 1 1 calc R . .
H22B H 0.6070 0.4905 0.6613 0.040 Uiso 1 1 calc R . .
C23A C 0.4814(2) 0.4448(3) 0.69551(18) 0.0392(7) Uani 1 1 d . . .
H23A H 0.4191 0.4703 0.6857 0.047 Uiso 1 1 calc R . .
H23B H 0.5023 0.4557 0.7551 0.047 Uiso 1 1 calc R . .
C24A C 0.4874(3) 0.3355(3) 0.6713(2) 0.0487(9) Uani 1 1 d . . .
H24A H 0.5425 0.3044 0.6980 0.058 Uiso 1 1 calc R . .
H24B H 0.4340 0.2982 0.6878 0.058 Uiso 1 1 calc R . .
C25A C 0.4908(2) 0.3391(2) 0.5786(2) 0.0408(8) Uani 1 1 d . . .
H25A H 0.5257 0.2824 0.5584 0.049 Uiso 1 1 calc R . .
H25B H 0.4292 0.3370 0.5509 0.049 Uiso 1 1 calc R . .
C26A C 0.4169(2) 0.3770(2) 0.3426(2) 0.0423(8) Uani 1 1 d . . .
H26A H 0.4356 0.3125 0.3679 0.051 Uiso 1 1 calc R . .
H26B H 0.4292 0.3762 0.2822 0.051 Uiso 1 1 calc R . .
C27A C 0.3191(2) 0.3957(2) 0.3529(2) 0.0448(8) Uani 1 1 d . . .
H27A H 0.2993 0.3624 0.4039 0.054 Uiso 1 1 calc R . .
H27B H 0.2816 0.3718 0.3033 0.054 Uiso 1 1 calc R . .
C28A C 0.3132(2) 0.5063(2) 0.3609(2) 0.0414(8) Uani 1 1 d . . .
H28A H 0.2618 0.5256 0.3940 0.050 Uiso 1 1 calc R . .
H28B H 0.3061 0.5382 0.3049 0.050 Uiso 1 1 calc R . .
C29A C 0.40134(19) 0.5343(2) 0.4060(2) 0.0402(7) Uani 1 1 d . . .
H29A H 0.4217 0.6000 0.3868 0.048 Uiso 1 1 calc R . .
H29B H 0.3955 0.5371 0.4675 0.048 Uiso 1 1 calc R . .
Mg1B Mg 0.57212(6) 0.53932(6) 0.93073(5) 0.02170(19) Uani 1 1 d . . .
Mg2B Mg 0.91585(5) 0.54610(6) 1.05235(5) 0.02061(19) Uani 1 1 d . . .
O1B O 0.52986(12) 0.54256(14) 1.05339(11) 0.0290(4) Uani 1 1 d . . .
O2B O 0.43668(12) 0.55621(13) 0.88449(11) 0.0258(4) Uani 1 1 d . . .
O3B O 0.95504(13) 0.56143(13) 0.92984(12) 0.0293(4) Uani 1 1 d . . .
O4B O 1.05055(12) 0.56813(13) 1.09602(12) 0.0289(4) Uani 1 1 d . . .
C1B C 0.59995(18) 0.3865(2) 0.90270(18) 0.0285(6) Uani 1 1 d . . .
H1BA H 0.5420 0.3505 0.8937 0.034 Uiso 1 1 calc R . .
H1BB H 0.6306 0.3836 0.8494 0.034 Uiso 1 1 calc R . .
C2B C 0.65891(17) 0.33260(19) 0.97168(18) 0.0292(6) Uani 1 1 d . . .
H2BA H 0.6283 0.3345 1.0250 0.035 Uiso 1 1 calc R . .
H2BB H 0.6654 0.2621 0.9555 0.035 Uiso 1 1 calc R . .
C3B C 0.75202(16) 0.3787(2) 0.98588(18) 0.0271(6) Uani 1 1 d . . .
H3BA H 0.7447 0.4515 0.9913 0.033 Uiso 1 1 calc R . .
H3BB H 0.7856 0.3665 0.9352 0.033 Uiso 1 1 calc R . .
C4B C 0.80918(17) 0.34172(19) 1.06236(17) 0.0277(6) Uani 1 1 d . . .
H4BA H 0.8146 0.2686 1.0590 0.033 Uiso 1 1 calc R . .
H4BB H 0.7783 0.3578 1.1139 0.033 Uiso 1 1 calc R . .
C5B C 0.90391(18) 0.3876(2) 1.06917(18) 0.0275(6) Uani 1 1 d . . .
H5BA H 0.9398 0.3548 1.0270 0.033 Uiso 1 1 calc R . .
H5BB H 0.9323 0.3708 1.1254 0.033 Uiso 1 1 calc R . .
C6B C 0.64688(18) 0.67326(19) 0.89873(17) 0.0240(6) Uani 1 1 d . . .
C7B C 0.74010(18) 0.6743(2) 0.94714(18) 0.0273(6) Uani 1 1 d . . .
H7BA H 0.7750 0.6170 0.9279 0.033 Uiso 1 1 calc R . .
H7BB H 0.7721 0.7353 0.9313 0.033 Uiso 1 1 calc R . .
C8B C 0.74108(17) 0.6703(2) 1.04348(17) 0.0256(6) Uani 1 1 d . . .
H8BA H 0.7084 0.6097 1.0592 0.031 Uiso 1 1 calc R . .
H8BB H 0.7067 0.7280 1.0627 0.031 Uiso 1 1 calc R . .
C9B C 0.83448(17) 0.6701(2) 1.09241(17) 0.0232(6) Uani 1 1 d . . .
C10B C 0.6011(2) 0.7733(2) 0.9109(2) 0.0344(7) Uani 1 1 d . . .
H10D H 0.6401 0.8267 0.8926 0.052 Uiso 1 1 calc R . .
H10E H 0.5905 0.7822 0.9705 0.052 Uiso 1 1 calc R . .
H10F H 0.5434 0.7750 0.8774 0.052 Uiso 1 1 calc R . .
C11B C 0.6633(2) 0.6637(2) 0.80487(18) 0.0362(7) Uani 1 1 d . . .
H11D H 0.7016 0.7185 0.7882 0.054 Uiso 1 1 calc R . .
H11E H 0.6055 0.6660 0.7716 0.054 Uiso 1 1 calc R . .
H11F H 0.6933 0.6004 0.7949 0.054 Uiso 1 1 calc R . .
C12B C 0.8163(2) 0.6536(2) 1.18518(18) 0.0331(7) Uani 1 1 d . . .
H12D H 0.7739 0.7039 1.2028 0.050 Uiso 1 1 calc R . .
H12E H 0.8731 0.6590 1.2199 0.050 Uiso 1 1 calc R . .
H12F H 0.7905 0.5874 1.1920 0.050 Uiso 1 1 calc R . .
C13B C 0.87544(19) 0.7742(2) 1.0863(2) 0.0335(7) Uani 1 1 d . . .
H13D H 0.8313 0.8239 1.1017 0.050 Uiso 1 1 calc R . .
H13E H 0.8917 0.7862 1.0285 0.050 Uiso 1 1 calc R . .
H13F H 0.9295 0.7791 1.1248 0.050 Uiso 1 1 calc R . .
C14B C 0.4697(3) 0.6214(3) 1.0758(2) 0.0553(11) Uani 1 1 d . . .
H14E H 0.4099 0.6135 1.0452 0.066 Uiso 1 1 calc R . .
H14F H 0.4947 0.6869 1.0613 0.066 Uiso 1 1 calc R . .
C15B C 0.4613(2) 0.6137(3) 1.16840(19) 0.0390(7) Uani 1 1 d . . .
H15E H 0.4099 0.5709 1.1814 0.047 Uiso 1 1 calc R . .
H15F H 0.4538 0.6799 1.1940 0.047 Uiso 1 1 calc R . .
C16B C 0.5500(2) 0.5673(3) 1.19830(19) 0.0479(8) Uani 1 1 d . . .
H16E H 0.5983 0.6179 1.2048 0.057 Uiso 1 1 calc R . .
H16F H 0.5453 0.5326 1.2526 0.057 Uiso 1 1 calc R . .
C17B C 0.56758(18) 0.4956(2) 1.12947(17) 0.0275(6) Uani 1 1 d . . .
H17C H 0.6331 0.4841 1.1265 0.033 Uiso 1 1 calc R . .
H17D H 0.5377 0.4312 1.1387 0.033 Uiso 1 1 calc R . .
C18B C 0.39344(18) 0.6388(2) 0.83916(18) 0.0281(6) Uani 1 1 d . . .
H18C H 0.4244 0.6536 0.7874 0.034 Uiso 1 1 calc R . .
H18D H 0.3946 0.6991 0.8748 0.034 Uiso 1 1 calc R . .
C19B C 0.29704(18) 0.6057(2) 0.81740(19) 0.0343(7) Uani 1 1 d . . .
H19C H 0.2549 0.6626 0.8165 0.041 Uiso 1 1 calc R . .
H19D H 0.2913 0.5718 0.7621 0.041 Uiso 1 1 calc R . .
C20B C 0.27976(18) 0.5346(2) 0.88836(19) 0.0356(7) Uani 1 1 d . . .
H20C H 0.2304 0.4877 0.8719 0.043 Uiso 1 1 calc R . .
H20D H 0.2649 0.5706 0.9398 0.043 Uiso 1 1 calc R . .
C21B C 0.36965(18) 0.4813(2) 0.9011(2) 0.0331(7) Uani 1 1 d . . .
H21C H 0.3789 0.4560 0.9594 0.040 Uiso 1 1 calc R . .
H21D H 0.3727 0.4250 0.8615 0.040 Uiso 1 1 calc R . .
C22B C 0.9379(2) 0.4959(2) 0.85884(18) 0.0318(7) Uani 1 1 d . . .
H22C H 0.8763 0.5064 0.8325 0.038 Uiso 1 1 calc R . .
H22D H 0.9442 0.4257 0.8764 0.038 Uiso 1 1 calc R . .
C23B C 1.0077(2) 0.5230(2) 0.7990(2) 0.0397(7) Uani 1 1 d . . .
H23C H 0.9854 0.5107 0.7400 0.048 Uiso 1 1 calc R . .
H23D H 1.0640 0.4849 0.8113 0.048 Uiso 1 1 calc R . .
C24B C 1.0226(3) 0.6320(3) 0.8149(2) 0.0493(9) Uani 1 1 d . . .
H24C H 1.0872 0.6489 0.8121 0.059 Uiso 1 1 calc R . .
H24D H 0.9870 0.6720 0.7724 0.059 Uiso 1 1 calc R . .
C25B C 0.9930(3) 0.6520(3) 0.8996(2) 0.0607(11) Uani 1 1 d . . .
H25C H 1.0449 0.6732 0.9376 0.073 Uiso 1 1 calc R . .
H25D H 0.9472 0.7055 0.8973 0.073 Uiso 1 1 calc R . .
C26B C 1.09822(18) 0.6539(2) 1.1318(2) 0.0339(7) Uani 1 1 d . . .
H26C H 1.0806 0.6667 1.1897 0.041 Uiso 1 1 calc R . .
H26D H 1.0846 0.7137 1.0971 0.041 Uiso 1 1 calc R . .
C27B C 1.1966(2) 0.6285(2) 1.1324(2) 0.0485(9) Uani 1 1 d . . .
H27C H 1.2232 0.6547 1.0815 0.058 Uiso 1 1 calc R . .
H27D H 1.2301 0.6561 1.1829 0.058 Uiso 1 1 calc R . .
C28B C 1.1988(2) 0.5185(3) 1.1336(2) 0.0486(9) Uani 1 1 d . . .
H28C H 1.1979 0.4928 1.1917 0.058 Uiso 1 1 calc R . .
H28D H 1.2533 0.4931 1.1081 0.058 Uiso 1 1 calc R . .
C29B C 1.11513(18) 0.4895(2) 1.0821(2) 0.0401(8) Uani 1 1 d . . .
H29C H 1.1269 0.4849 1.0217 0.048 Uiso 1 1 calc R . .
H29D H 1.0924 0.4246 1.1007 0.048 Uiso 1 1 calc R . .

loop_
_atom_site_aniso_label
_atom_site_aniso_U_11
_atom_site_aniso_U_22
_atom_site_aniso_U_33
_atom_site_aniso_U_23
_atom_site_aniso_U_13
_atom_site_aniso_U_12
Mg1A 0.0287(4) 0.0182(4) 0.0242(5) 0.0023(4) 0.0024(4) 0.0000(4)
Mg2A 0.0312(5) 0.0190(4) 0.0215(5) -0.0006(4) 0.0020(4) 0.0000(4)
O1A 0.0430(11) 0.0244(10) 0.0237(10) 0.0045(8) 0.0074(8) 0.0101(9)
O2A 0.0285(10) 0.0238(10) 0.0376(12) 0.0084(8) 0.0037(8) -0.0001(8)
O3A 0.0456(11) 0.0234(10) 0.0231(10) -0.0053(8) 0.0083(8) -0.0075(8)
O4A 0.0303(10) 0.0329(11) 0.0344(11) -0.0130(9) -0.0050(8) 0.0063(8)
C1A 0.0263(13) 0.0218(13) 0.0323(15) -0.0015(11) 0.0020(11) -0.0008(11)
C2A 0.0338(14) 0.0270(14) 0.0344(16) -0.0052(12) 0.0043(12) -0.0042(11)
C3A 0.0295(13) 0.0267(14) 0.0326(15) -0.0017(11) 0.0058(11) -0.0016(11)
C4A 0.0435(16) 0.0192(14) 0.0319(15) -0.0023(11) 0.0102(13) -0.0081(12)
C5A 0.0434(16) 0.0205(13) 0.0335(16) -0.0005(11) 0.0007(13) 0.0027(12)
C6A 0.0328(14) 0.0195(13) 0.0278(15) 0.0037(11) -0.0017(12) -0.0013(11)
C7A 0.0280(14) 0.0201(13) 0.0249(14) 0.0007(11) 0.0026(11) 0.0004(11)
C8A 0.0353(15) 0.0247(14) 0.0225(14) 0.0011(11) 0.0068(12) 0.0036(12)
C9A 0.0352(15) 0.0229(14) 0.0218(14) -0.0015(11) 0.0033(12) 0.0007(12)
C10A 0.0378(16) 0.0194(15) 0.055(2) 0.0070(14) -0.0080(15) -0.0045(12)
C11A 0.0430(17) 0.0390(18) 0.0292(17) 0.0102(14) -0.0016(13) -0.0120(14)
C12A 0.0418(17) 0.0230(14) 0.0325(16) -0.0028(12) -0.0030(13) 0.0002(13)
C13A 0.0464(18) 0.0349(17) 0.0274(16) -0.0001(13) 0.0004(13) 0.0030(14)
C14A 0.026(6) 0.022(5) 0.037(7) -0.014(4) -0.008(4) 0.006(4)
C15A 0.068(8) 0.043(9) 0.035(7) -0.011(5) 0.034(6) 0.003(6)
C16A 0.13(2) 0.087(17) 0.046(9) 0.038(10) 0.034(11) 0.073(13)
C14C 0.064(7) 0.034(5) 0.017(3) -0.003(3) 0.000(4) 0.017(5)
C15C 0.121(10) 0.026(5) 0.029(4) -0.010(3) -0.009(5) 0.036(5)
C16C 0.050(4) 0.035(4) 0.021(4) -0.005(3) 0.018(3) -0.004(4)
C17A 0.0418(16) 0.0255(15) 0.0253(15) 0.0058(11) 0.0082(13) 0.0068(12)
C18A 0.0335(15) 0.0284(16) 0.050(2) 0.0110(14) 0.0068(14) -0.0039(12)
C19A 0.0354(15) 0.0353(16) 0.0362(16) 0.0001(13) 0.0043(12) -0.0013(13)
C20A 0.0365(15) 0.0377(17) 0.0350(17) 0.0046(13) -0.0046(13) -0.0003(13)
C21A 0.0357(15) 0.0241(14) 0.0349(16) 0.0067(12) -0.0003(13) 0.0029(12)
C22A 0.0483(17) 0.0292(15) 0.0239(15) -0.0081(12) 0.0048(13) 0.0003(13)
C23A 0.0359(15) 0.056(2) 0.0267(15) -0.0085(14) 0.0081(12) -0.0063(15)
C24A 0.074(2) 0.0408(18) 0.0313(17) 0.0052(14) 0.0049(16) -0.0168(17)
C25A 0.0571(19) 0.0277(16) 0.0390(18) -0.0009(13) 0.0135(15) -0.0137(14)
C26A 0.0386(16) 0.0417(18) 0.0460(19) -0.0194(15) -0.0014(14) 0.0031(14)
C27A 0.0357(16) 0.0399(19) 0.059(2) -0.0085(16) 0.0026(15) -0.0030(14)
C28A 0.0340(16) 0.0414(18) 0.049(2) -0.0074(14) 0.0019(14) 0.0076(13)
C29A 0.0356(15) 0.0348(16) 0.0498(19) -0.0140(15) -0.0018(14) 0.0101(13)
Mg1B 0.0251(4) 0.0189(4) 0.0211(4) 0.0001(4) 0.0007(3) 0.0019(4)
Mg2B 0.0233(4) 0.0173(4) 0.0212(4) -0.0020(4) 0.0008(3) -0.0007(3)
O1B 0.0368(10) 0.0287(10) 0.0214(9) 0.0008(8) 0.0014(8) 0.0118(9)
O2B 0.0261(9) 0.0241(10) 0.0268(10) 0.0062(8) -0.0001(7) 0.0011(8)
O3B 0.0439(11) 0.0212(10) 0.0234(10) -0.0036(8) 0.0072(8) -0.0082(8)
O4B 0.0250(9) 0.0263(10) 0.0352(11) -0.0106(8) 0.0003(8) -0.0015(8)
C1B 0.0278(14) 0.0223(13) 0.0352(16) -0.0048(12) 0.0011(12) 0.0016(11)
C2B 0.0247(12) 0.0186(12) 0.0445(17) -0.0002(11) 0.0035(12) 0.0001(10)
C3B 0.0271(13) 0.0178(13) 0.0364(16) 0.0021(11) 0.0010(12) -0.0026(10)
C4B 0.0304(13) 0.0204(13) 0.0320(15) 0.0025(11) 0.0006(11) -0.0024(10)
C5B 0.0302(14) 0.0225(13) 0.0292(15) 0.0031(11) -0.0016(11) 0.0007(11)
C6B 0.0282(13) 0.0198(14) 0.0238(14) 0.0004(11) 0.0005(11) 0.0000(11)
C7B 0.0290(14) 0.0245(14) 0.0282(15) 0.0020(12) 0.0014(12) -0.0015(12)
C8B 0.0266(14) 0.0240(14) 0.0261(15) -0.0022(11) 0.0020(11) 0.0004(11)
C9B 0.0256(13) 0.0190(13) 0.0246(14) -0.0035(11) -0.0019(11) 0.0015(10)
C10B 0.0384(16) 0.0211(14) 0.0427(19) 0.0030(13) -0.0054(14) 0.0026(12)
C11B 0.0451(17) 0.0388(17) 0.0242(15) 0.0044(13) -0.0002(13) -0.0066(14)
C12B 0.0365(16) 0.0353(17) 0.0269(16) -0.0053(13) -0.0023(13) 0.0041(13)
C13B 0.0329(15) 0.0213(14) 0.0456(19) -0.0070(13) -0.0026(13) -0.0013(12)
C14B 0.083(3) 0.052(2) 0.0322(18) 0.0046(16) 0.0140(18) 0.044(2)
C15B 0.0440(17) 0.0417(18) 0.0320(17) -0.0053(14) 0.0082(14) 0.0029(14)
C16B 0.0549(19) 0.064(2) 0.0252(15) -0.0041(15) 0.0033(14) 0.0089(17)
C17B 0.0274(13) 0.0311(15) 0.0233(14) 0.0096(11) -0.0042(11) 0.0006(11)
C18B 0.0299(14) 0.0243(14) 0.0299(15) 0.0049(11) 0.0002(11) 0.0048(11)
C19B 0.0301(14) 0.0342(16) 0.0374(17) 0.0064(13) -0.0063(12) 0.0006(12)
C20B 0.0289(14) 0.0357(16) 0.0423(17) 0.0022(14) 0.0042(12) -0.0033(13)
C21B 0.0300(14) 0.0324(16) 0.0371(17) 0.0129(13) 0.0047(12) -0.0024(12)
C22B 0.0400(15) 0.0325(16) 0.0231(15) -0.0090(12) 0.0028(12) -0.0060(12)
C23B 0.0480(18) 0.0395(18) 0.0329(16) -0.0038(14) 0.0120(14) -0.0034(14)
C24B 0.065(2) 0.049(2) 0.0355(19) -0.0054(16) 0.0142(16) -0.0196(18)
C25B 0.096(3) 0.0332(19) 0.057(2) -0.0070(17) 0.038(2) -0.0266(19)
C26B 0.0309(14) 0.0284(15) 0.0418(18) -0.0084(13) -0.0023(13) -0.0064(12)
C27B 0.0357(17) 0.043(2) 0.066(2) -0.0173(17) -0.0053(16) -0.0050(15)
C28B 0.0311(16) 0.048(2) 0.065(2) -0.0134(17) -0.0104(15) 0.0076(14)
C29B 0.0285(14) 0.0331(17) 0.059(2) -0.0175(15) 0.0029(14) 0.0034(12)

loop_
_atom_type_symbol
_atom_type_description
_atom_type_scat_dispersion_real
_atom_type_scat_dispersion_imag
_atom_type_scat_source
C C 0.0033 0.0016 'International Tables Vol C Tables 4.2.6.8 and 6.1.1.4'
H H 0.0000 0.0000 'International Tables Vol C Tables 4.2.6.8 and 6.1.1.4'
O O 0.0106 0.0060 'International Tables Vol C Tables 4.2.6.8 and 6.1.1.4'
Mg Mg 0.0486 0.0363 'International Tables Vol C Tables 4.2.6.8 and 6.1.1.4'

loop_
_geom_angle_atom_site_label_1
_geom_angle_atom_site_label_2
_geom_angle_atom_site_label_3
_geom_angle
O1A Mg1A O2A 87.98(8)
O1A Mg1A C1A 102.21(10)
O2A Mg1A C1A 101.82(10)
O1A Mg1A C6A 114.55(10)
O2A Mg1A C6A 108.41(9)
C1A Mg1A C6A 132.39(11)
O3A Mg2A O4A 89.27(9)
O3A Mg2A C5A 105.60(10)
O4A Mg2A C5A 103.10(10)
O3A Mg2A C9A 114.84(10)
O4A Mg2A C9A 107.61(10)
C5A Mg2A C9A 128.61(12)
C14C O1A C17A 109.6(4)
C14C O1A C14A 19.9(5)
C17A O1A C14A 104.8(7)
C14C O1A Mg1A 122.9(4)
C17A O1A Mg1A 127.45(16)
C14A O1A Mg1A 123.6(7)
C18A O2A C21A 109.0(2)
C18A O2A Mg1A 119.06(16)
C21A O2A Mg1A 131.79(16)
C22A O3A C25A 109.4(2)
C22A O3A Mg2A 127.94(17)
C25A O3A Mg2A 121.71(17)
C26A O4A C29A 109.8(2)
C26A O4A Mg2A 128.67(17)
C29A O4A Mg2A 118.76(16)
C2A C1A Mg1A 120.87(18)
C2A C1A H1AA 107.1
Mg1A C1A H1AA 107.1
C2A C1A H1AB 107.1
Mg1A C1A H1AB 107.1
H1AA C1A H1AB 106.8
C1A C2A C3A 114.4(2)
C1A C2A H2AA 108.7
C3A C2A H2AA 108.7
C1A C2A H2AB 108.7
C3A C2A H2AB 108.7
H2AA C2A H2AB 107.6
C4A C3A C2A 115.4(2)
C4A C3A H3AA 108.4
C2A C3A H3AA 108.4
C4A C3A H3AB 108.4
C2A C3A H3AB 108.4
H3AA C3A H3AB 107.5
C3A C4A C5A 113.3(2)
C3A C4A H4AA 108.9
C5A C4A H4AA 108.9
C3A C4A H4AB 108.9
C5A C4A H4AB 108.9
H4AA C4A H4AB 107.7
C4A C5A Mg2A 120.81(19)
C4A C5A H5AA 107.1
Mg2A C5A H5AA 107.1
C4A C5A H5AB 107.1
Mg2A C5A H5AB 107.1
H5AA C5A H5AB 106.8
C11A C6A C10A 107.1(2)
C11A C6A C7A 107.0(2)
C10A C6A C7A 108.2(2)
C11A C6A Mg1A 109.69(18)
C10A C6A Mg1A 114.1(2)
C7A C6A Mg1A 110.41(18)
C8A C7A C6A 117.2(2)
C8A C7A H7AA 108.0
C6A C7A H7AA 108.0
C8A C7A H7AB 108.0
C6A C7A H7AB 108.0
H7AA C7A H7AB 107.2
C7A C8A C9A 117.3(2)
C7A C8A H8AA 108.0
C9A C8A H8AA 108.0
C7A C8A H8AB 108.0
C9A C8A H8AB 108.0
H8AA C8A H8AB 107.2
C12A C9A C13A 106.9(2)
C12A C9A C8A 108.8(2)
C13A C9A C8A 107.0(2)
C12A C9A Mg2A 121.91(19)
C13A C9A Mg2A 107.01(19)
C8A C9A Mg2A 104.38(18)
C6A C10A H10A 109.5
C6A C10A H10B 109.5
H10A C10A H10B 109.5
C6A C10A H10C 109.5
H10A C10A H10C 109.5
H10B C10A H10C 109.5
C6A C11A H11A 109.5
C6A C11A H11B 109.5
H11A C11A H11B 109.5
C6A C11A H11C 109.5
H11A C11A H11C 109.5
H11B C11A H11C 109.5
C9A C12A H12A 109.5
C9A C12A H12B 109.5
H12A C12A H12B 109.5
C9A C12A H12C 109.5
H12A C12A H12C 109.5
H12B C12A H12C 109.5
C9A C13A H13A 109.5
C9A C13A H13B 109.5
H13A C13A H13B 109.5
C9A C13A H13C 109.5
H13A C13A H13C 109.5
H13B C13A H13C 109.5
O1A C14A C15A 97.0(11)
O1A C14A H14A 112.4
C15A C14A H14A 112.4
O1A C14A H14B 112.4
C15A C14A H14B 112.4
H14A C14A H14B 109.9
C16A C15A C14A 102.2(16)
C16A C15A H15A 111.3
C14A C15A H15A 111.3
C16A C15A H15B 111.3
C14A C15A H15B 111.3
H15A C15A H15B 109.2
C15A C16A C17A 106.7(17)
C15A C16A H16A 110.4
C17A C16A H16A 110.4
C15A C16A H16B 110.4
C17A C16A H16B 110.4
H16A C16A H16B 108.6
O1A C14C C15C 106.9(8)
O1A C14C H14C 110.3
C15C C14C H14C 110.3
O1A C14C H14D 110.3
C15C C14C H14D 110.3
H14C C14C H14D 108.6
C14C C15C C16C 99.9(9)
C14C C15C H15C 111.8
C16C C15C H15C 111.8
C14C C15C H15D 111.8
C16C C15C H15D 111.8
H15C C15C H15D 109.5
C17A C16C C15C 100.4(9)
C17A C16C H16C 111.7
C15C C16C H16C 111.7
C17A C16C H16D 111.7
C15C C16C H16D 111.7
H16C C16C H16D 109.5
C16A C17A O1A 107.0(10)
C16A C17A C16C 14.5(15)
O1A C17A C16C 104.3(6)
C16A C17A H17A 110.3
O1A C17A H17A 110.3
C16C C17A H17A 123.7
C16A C17A H17B 110.3
O1A C17A H17B 110.3
C16C C17A H17B 98.8
H17A C17A H17B 108.6
C16A C17A H17X 121.3
O1A C17A H17X 110.9
C16C C17A H17X 110.9
H17A C17A H17X 96.5
H17B C17A H17X 13.3
C16A C17A H17Y 96.9
O1A C17A H17Y 110.9
C16C C17A H17Y 110.9
H17A C17A H17Y 14.5
H17B C17A H17Y 120.0
H17X C17A H17Y 108.9
O2A C18A C19A 105.1(2)
O2A C18A H18A 110.7
C19A C18A H18A 110.7
O2A C18A H18B 110.7
C19A C18A H18B 110.7
H18A C18A H18B 108.8
C18A C19A C20A 101.9(2)
C18A C19A H19A 111.4
C20A C19A H19A 111.4
C18A C19A H19B 111.4
C20A C19A H19B 111.4
H19A C19A H19B 109.3
C19A C20A C21A 102.3(2)
C19A C20A H20A 111.3
C21A C20A H20A 111.3
C19A C20A H20B 111.3
C21A C20A H20B 111.3
H20A C20A H20B 109.2
O2A C21A C20A 105.5(2)
O2A C21A H21A 110.6
C20A C21A H21A 110.6
O2A C21A H21B 110.6
C20A C21A H21B 110.6
H21A C21A H21B 108.8
O3A C22A C23A 105.0(2)
O3A C22A H22A 110.7
C23A C22A H22A 110.7
O3A C22A H22B 110.7
C23A C22A H22B 110.7
H22A C22A H22B 108.8
C22A C23A C24A 101.6(2)
C22A C23A H23A 111.5
C24A C23A H23A 111.5
C22A C23A H23B 111.5
C24A C23A H23B 111.5
H23A C23A H23B 109.3
C25A C24A C23A 103.1(3)
C25A C24A H24A 111.1
C23A C24A H24A 111.1
C25A C24A H24B 111.1
C23A C24A H24B 111.1
H24A C24A H24B 109.1
O3A C25A C24A 105.5(2)
O3A C25A H25A 110.6
C24A C25A H25A 110.6
O3A C25A H25B 110.6
C24A C25A H25B 110.6
H25A C25A H25B 108.8
O4A C26A C27A 105.7(2)
O4A C26A H26A 110.6
C27A C26A H26A 110.6
O4A C26A H26B 110.6
C27A C26A H26B 110.6
H26A C26A H26B 108.7
C26A C27A C28A 103.9(3)
C26A C27A H27A 111.0
C28A C27A H27A 111.0
C26A C27A H27B 111.0
C28A C27A H27B 111.0
H27A C27A H27B 109.0
C27A C28A C29A 103.7(3)
C27A C28A H28A 111.0
C29A C28A H28A 111.0
C27A C28A H28B 111.0
C29A C28A H28B 111.0
H28A C28A H28B 109.0
O4A C29A C28A 105.7(2)
O4A C29A H29A 110.6
C28A C29A H29A 110.6
O4A C29A H29B 110.6
C28A C29A H29B 110.6
H29A C29A H29B 108.7
O1B Mg1B O2B 89.14(8)
O1B Mg1B C1B 106.70(10)
O2B Mg1B C1B 102.87(10)
O1B Mg1B C6B 112.80(10)
O2B Mg1B C6B 108.43(9)
C1B Mg1B C6B 129.09(11)
O3B Mg2B O4B 88.65(8)
O3B Mg2B C5B 104.15(10)
O4B Mg2B C5B 100.56(9)
O3B Mg2B C9B 113.13(10)
O4B Mg2B C9B 109.28(9)
C5B Mg2B C9B 131.95(11)
C17B O1B C14B 109.0(2)
C17B O1B Mg1B 130.49(16)
C14B O1B Mg1B 118.29(17)
C18B O2B C21B 109.63(19)
C18B O2B Mg1B 129.53(16)
C21B O2B Mg1B 120.74(15)
C25B O3B C22B 108.0(2)
C25B O3B Mg2B 122.51(18)
C22B O3B Mg2B 128.84(16)
C26B O4B C29B 109.3(2)
C26B O4B Mg2B 132.31(16)
C29B O4B Mg2B 118.08(15)
C2B C1B Mg1B 114.24(18)
C2B C1B H1BA 108.7
Mg1B C1B H1BA 108.7
C2B C1B H1BB 108.7
Mg1B C1B H1BB 108.7
H1BA C1B H1BB 107.6
C3B C2B C1B 112.5(2)
C3B C2B H2BA 109.1
C1B C2B H2BA 109.1
C3B C2B H2BB 109.1
C1B C2B H2BB 109.1
H2BA C2B H2BB 107.8
C2B C3B C4B 116.1(2)
C2B C3B H3BA 108.3
C4B C3B H3BA 108.3
C2B C3B H3BB 108.3
C4B C3B H3BB 108.3
H3BA C3B H3BB 107.4
C3B C4B C5B 112.6(2)
C3B C4B H4BA 109.1
C5B C4B H4BA 109.1
C3B C4B H4BB 109.1
C5B C4B H4BB 109.1
H4BA C4B H4BB 107.8
C4B C5B Mg2B 118.16(18)
C4B C5B H5BA 107.8
Mg2B C5B H5BA 107.8
C4B C5B H5BB 107.8
Mg2B C5B H5BB 107.8
H5BA C5B H5BB 107.1
C10B C6B C11B 107.4(2)
C10B C6B C7B 108.8(2)
C11B C6B C7B 107.0(2)
C10B C6B Mg1B 117.31(19)
C11B C6B Mg1B 105.81(18)
C7B C6B Mg1B 110.08(17)
C8B C7B C6B 116.7(2)
C8B C7B H7BA 108.1
C6B C7B H7BA 108.1
C8B C7B H7BB 108.1
C6B C7B H7BB 108.1
H7BA C7B H7BB 107.3
C7B C8B C9B 116.9(2)
C7B C8B H8BA 108.1
C9B C8B H8BA 108.1
C7B C8B H8BB 108.1
C9B C8B H8BB 108.1
H8BA C8B H8BB 107.3
C13B C9B C12B 106.8(2)
C13B C9B C8B 108.3(2)
C12B C9B C8B 106.0(2)
C13B C9B Mg2B 116.83(18)
C12B C9B Mg2B 107.86(18)
C8B C9B Mg2B 110.50(17)
C6B C10B H10D 109.5
C6B C10B H10E 109.5
H10D C10B H10E 109.5
C6B C10B H10F 109.5
H10D C10B H10F 109.5
H10E C10B H10F 109.5
C6B C11B H11D 109.5
C6B C11B H11E 109.5
H11D C11B H11E 109.5
C6B C11B H11F 109.5
H11D C11B H11F 109.5
H11E C11B H11F 109.5
C9B C12B H12D 109.5
C9B C12B H12E 109.5
H12D C12B H12E 109.5
C9B C12B H12F 109.5
H12D C12B H12F 109.5
H12E C12B H12F 109.5
C9B C13B H13D 109.5
C9B C13B H13E 109.5
H13D C13B H13E 109.5
C9B C13B H13F 109.5
H13D C13B H13F 109.5
H13E C13B H13F 109.5
O1B C14B C15B 106.6(2)
O1B C14B H14E 110.4
C15B C14B H14E 110.4
O1B C14B H14F 110.4
C15B C14B H14F 110.4
H14E C14B H14F 108.6
C14B C15B C16B 102.3(3)
C14B C15B H15E 111.3
C16B C15B H15E 111.3
C14B C15B H15F 111.3
C16B C15B H15F 111.3
H15E C15B H15F 109.2
C17B C16B C15B 103.2(2)
C17B C16B H16E 111.1
C15B C16B H16E 111.1
C17B C16B H16F 111.1
C15B C16B H16F 111.1
H16E C16B H16F 109.1
O1B C17B C16B 104.7(2)
O1B C17B H17C 110.8
C16B C17B H17C 110.8
O1B C17B H17D 110.8
C16B C17B H17D 110.8
H17C C17B H17D 108.9
O2B C18B C19B 105.5(2)
O2B C18B H18C 110.6
C19B C18B H18C 110.6
O2B C18B H18D 110.6
C19B C18B H18D 110.6
H18C C18B H18D 108.8
C20B C19B C18B 102.7(2)
C20B C19B H19C 111.2
C18B C19B H19C 111.2
C20B C19B H19D 111.2
C18B C19B H19D 111.2
H19C C19B H19D 109.1
C19B C20B C21B 101.9(2)
C19B C20B H20C 111.4
C21B C20B H20C 111.4
C19B C20B H20D 111.4
C21B C20B H20D 111.4
H20C C20B H20D 109.2
O2B C21B C20B 104.8(2)
O2B C21B H21C 110.8
C20B C21B H21C 110.8
O2B C21B H21D 110.8
C20B C21B H21D 110.8
H21C C21B H21D 108.9
O3B C22B C23B 104.8(2)
O3B C22B H22C 110.8
C23B C22B H22C 110.8
O3B C22B H22D 110.8
C23B C22B H22D 110.8
H22C C22B H22D 108.9
C22B C23B C24B 103.3(3)
C22B C23B H23C 111.1
C24B C23B H23C 111.1
C22B C23B H23D 111.1
C24B C23B H23D 111.1
H23C C23B H23D 109.1
C25B C24B C23B 106.5(3)
C25B C24B H24C 110.4
C23B C24B H24C 110.4
C25B C24B H24D 110.4
C23B C24B H24D 110.4
H24C C24B H24D 108.6
O3B C25B C24B 107.4(3)
O3B C25B H25C 110.2
C24B C25B H25C 110.2
O3B C25B H25D 110.2
C24B C25B H25D 110.2
H25C C25B H25D 108.5
O4B C26B C27B 105.7(2)
O4B C26B H26C 110.6
C27B C26B H26C 110.6
O4B C26B H26D 110.6
C27B C26B H26D 110.6
H26C C26B H26D 108.7
C28B C27B C26B 104.4(3)
C28B C27B H27C 110.9
C26B C27B H27C 110.9
C28B C27B H27D 110.9
C26B C27B H27D 110.9
H27C C27B H27D 108.9
C27B C28B C29B 103.7(3)
C27B C28B H28C 111.0
C29B C28B H28C 111.0
C27B C28B H28D 111.0
C29B C28B H28D 111.0
H28C C28B H28D 109.0
O4B C29B C28B 105.0(2)
O4B C29B H29C 110.8
C28B C29B H29C 110.8
O4B C29B H29D 110.8
C28B C29B H29D 110.8
H29C C29B H29D 108.8

loop_
_geom_bond_atom_site_label_1
_geom_bond_atom_site_label_2
_geom_bond_distance
Mg1A O1A 2.084(2)
Mg1A O2A 2.120(2)
Mg1A C1A 2.156(3)
Mg1A C6A 2.189(3)
Mg2A O3A 2.078(2)
Mg2A O4A 2.0988(19)
Mg2A C5A 2.157(3)
Mg2A C9A 2.179(3)
O1A C14C 1.447(11)
O1A C17A 1.453(3)
O1A C14A 1.500(16)
O2A C18A 1.450(3)
O2A C21A 1.454(3)
O3A C22A 1.447(3)
O3A C25A 1.457(3)
O4A C26A 1.443(3)
O4A C29A 1.448(3)
C1A C2A 1.526(4)
C1A H1AA 0.9900
C1A H1AB 0.9900
C2A C3A 1.531(4)
C2A H2AA 0.9900
C2A H2AB 0.9900
C3A C4A 1.516(4)
C3A H3AA 0.9900
C3A H3AB 0.9900
C4A C5A 1.553(4)
C4A H4AA 0.9900
C4A H4AB 0.9900
C5A H5AA 0.9900
C5A H5AB 0.9900
C6A C11A 1.529(4)
C6A C10A 1.531(4)
C6A C7A 1.535(4)
C7A C8A 1.529(4)
C7A H7AA 0.9900
C7A H7AB 0.9900
C8A C9A 1.537(4)
C8A H8AA 0.9900
C8A H8AB 0.9900
C9A C12A 1.527(4)
C9A C13A 1.537(4)
C10A H10A 0.9800
C10A H10B 0.9800
C10A H10C 0.9800
C11A H11A 0.9800
C11A H11B 0.9800
C11A H11C 0.9800
C12A H12A 0.9800
C12A H12B 0.9800
C12A H12C 0.9800
C13A H13A 0.9800
C13A H13B 0.9800
C13A H13C 0.9800
C14A C15A 1.54(2)
C14A H14A 0.9900
C14A H14B 0.9900
C15A C16A 1.42(3)
C15A H15A 0.9900
C15A H15B 0.9900
C16A C17A 1.42(2)
C16A H16A 0.9900
C16A H16B 0.9900
C14C C15C 1.500(15)
C14C H14C 0.9900
C14C H14D 0.9900
C15C C16C 1.570(17)
C15C H15C 0.9900
C15C H15D 0.9900
C16C C17A 1.553(13)
C16C H16C 0.9900
C16C H16D 0.9900
C17A H17A 0.9900
C17A H17B 0.9900
C17A H17X 0.9900
C17A H17Y 0.9900
C18A C19A 1.502(4)
C18A H18A 0.9900
C18A H18B 0.9900
C19A C20A 1.510(4)
C19A H19A 0.9900
C19A H19B 0.9900
C20A C21A 1.520(4)
C20A H20A 0.9900
C20A H20B 0.9900
C21A H21A 0.9900
C21A H21B 0.9900
C22A C23A 1.504(4)
C22A H22A 0.9900
C22A H22B 0.9900
C23A C24A 1.525(5)
C23A H23A 0.9900
C23A H23B 0.9900
C24A C25A 1.482(4)
C24A H24A 0.9900
C24A H24B 0.9900
C25A H25A 0.9900
C25A H25B 0.9900
C26A C27A 1.495(4)
C26A H26A 0.9900
C26A H26B 0.9900
C27A C28A 1.499(4)
C27A H27A 0.9900
C27A H27B 0.9900
C28A C29A 1.500(4)
C28A H28A 0.9900
C28A H28B 0.9900
C29A H29A 0.9900
C29A H29B 0.9900
Mg1B O1B 2.092(2)
Mg1B O2B 2.1090(19)
Mg1B C1B 2.153(3)
Mg1B C6B 2.197(3)
Mg2B O3B 2.083(2)
Mg2B O4B 2.0961(19)
Mg2B C5B 2.160(3)
Mg2B C9B 2.182(3)
O1B C17B 1.447(3)
O1B C14B 1.448(3)
O2B C18B 1.453(3)
O2B C21B 1.454(3)
O3B C25B 1.441(4)
O3B C22B 1.443(3)
O4B C26B 1.452(3)
O4B C29B 1.457(3)
C1B C2B 1.540(4)
C1B H1BA 0.9900
C1B H1BB 0.9900
C2B C3B 1.520(3)
C2B H2BA 0.9900
C2B H2BB 0.9900
C3B C4B 1.522(3)
C3B H3BA 0.9900
C3B H3BB 0.9900
C4B C5B 1.535(3)
C4B H4BA 0.9900
C4B H4BB 0.9900
C5B H5BA 0.9900
C5B H5BB 0.9900
C6B C10B 1.527(4)
C6B C11B 1.536(4)
C6B C7B 1.540(4)
C7B C8B 1.534(4)
C7B H7BA 0.9900
C7B H7BB 0.9900
C8B C9B 1.546(3)
C8B H8BA 0.9900
C8B H8BB 0.9900
C9B C13B 1.535(4)
C9B C12B 1.535(4)
C10B H10D 0.9800
C10B H10E 0.9800
C10B H10F 0.9800
C11B H11D 0.9800
C11B H11E 0.9800
C11B H11F 0.9800
C12B H12D 0.9800
C12B H12E 0.9800
C12B H12F 0.9800
C13B H13D 0.9800
C13B H13E 0.9800
C13B H13F 0.9800
C14B C15B 1.492(4)
C14B H14E 0.9900
C14B H14F 0.9900
C15B C16B 1.507(4)
C15B H15E 0.9900
C15B H15F 0.9900
C16B C17B 1.498(4)
C16B H16E 0.9900
C16B H16F 0.9900
C17B H17C 0.9900
C17B H17D 0.9900
C18B C19B 1.519(4)
C18B H18C 0.9900
C18B H18D 0.9900
C19B C20B 1.516(4)
C19B H19C 0.9900
C19B H19D 0.9900
C20B C21B 1.518(4)
C20B H20C 0.9900
C20B H20D 0.9900
C21B H21C 0.9900
C21B H21D 0.9900
C22B C23B 1.500(4)
C22B H22C 0.9900
C22B H22D 0.9900
C23B C24B 1.505(5)
C23B H23C 0.9900
C23B H23D 0.9900
C24B C25B 1.470(5)
C24B H24C 0.9900
C24B H24D 0.9900
C25B H25C 0.9900
C25B H25D 0.9900
C26B C27B 1.501(4)
C26B H26C 0.9900
C26B H26D 0.9900
C27B C28B 1.482(5)
C27B H27C 0.9900
C27B H27D 0.9900
C28B C29B 1.496(4)
C28B H28C 0.9900
C28B H28D 0.9900
C29B H29C 0.9900
C29B H29D 0.9900
